data_7719582
loop_
_publ_author_name
'Sahoo, Limashree'
'Zhang, Yi'
'Das, Amrit'
'de Visser, Sam P.'
'Sastri, Chivukula V.'

_publ_section_title
;
 Role of heteroatom substitution on the stability and reactivity of
 mononuclear Cu(II)-alkylperoxo complexes.
;
_journal_issue 38
_journal_name_full 'Dalton transactions (Cambridge, England : 2003)'
_journal_page_first 14367
_journal_page_last 14375
_journal_paper_doi 10.1039/d5dt01804h
_journal_volume 54
_journal_year 2025
_chemical_formula_moiety 'C18 H25 Cu N5, 2(Cl O4)'
_chemical_formula_sum 'C18 H25 Cl2 Cu N5 O8'
_chemical_formula_weight 573.87
_chemical_name_systematic Cu-NMe2-ClO4
_space_group_crystal_system monoclinic
_space_group_IT_number 15
_space_group_name_Hall '-C 2yc'
_space_group_name_H-M_alt 'C 1 2/c 1'
_atom_sites_solution_hydrogens geom
_atom_sites_solution_primary iterative
_audit_creation_date 2024-10-18
_audit_creation_method
;
Olex2 1.5
(compiled 2021.12.09 svn.r5202d8cf for OlexSys, GUI svn.r6439)
;
_audit_update_record
;
2024-10-28 deposited with the CCDC.	2025-09-02 downloaded from the CCDC.
;
_cell_angle_alpha 90
_cell_angle_beta 101.720(6)
_cell_angle_gamma 90
_cell_formula_units_Z 8
_cell_length_a 20.3674(13)
_cell_length_b 10.3954(5)
_cell_length_c 23.5063(14)
_cell_measurement_reflns_used 2049
_cell_measurement_temperature 293(2)
_cell_measurement_theta_max 24.3210
_cell_measurement_theta_min 2.3720
_cell_volume 4873.2(5)
_computing_cell_refinement 'CrysAlisPro 1.171.40.23a (Rigaku OD, 2018)'
_computing_data_collection 'CrysAlisPro 1.171.40.23a (Rigaku OD, 2018)'
_computing_data_reduction 'CrysAlisPro 1.171.40.23a (Rigaku OD, 2018)'
_computing_molecular_graphics 'Olex2 1.5 (Dolomanov et al., 2009)'
_computing_publication_material 'Olex2 1.5 (Dolomanov et al., 2009)'
_computing_structure_refinement 'SHELXL 2018/3 (Sheldrick, 2015)'
_computing_structure_solution 'olex2.solve 1.5 (Bourhis et al., 2015)'
_diffrn_ambient_temperature 293(2)
_diffrn_detector 'CCD plate'
_diffrn_detector_area_resol_mean 16.2760
_diffrn_detector_type Eos
_diffrn_measured_fraction_theta_full 1.000
_diffrn_measured_fraction_theta_max 0.877
_diffrn_measurement_details
;
List of Runs (angles in degrees, time in seconds):

  # Type    Start    End  Width  t~exp~   \w     \q     \k     \f   Frames
#--------------------------------------------------------------------------
  1  \w    -44.00  43.00   1.00   25.30    --  -17.48  77.00   0.00   87
  2  \w     59.00  85.00   1.00   25.30    --   20.76  77.00-120.00   26
  3  \w     -8.00  91.00   1.00   25.30    --   20.76  77.00 120.00   99
;
_diffrn_measurement_device 'four-circle diffractometer'
_diffrn_measurement_device_type 'SuperNova, Single source at offset/far, Eos'
_diffrn_measurement_method '\w scans'
_diffrn_measurement_specimen_support 'Mitegen 50um'
_diffrn_orient_matrix_type 'CrysAlisPro convention (1999,Acta A55,543-557)'
_diffrn_orient_matrix_UB_11 0.0332724000
_diffrn_orient_matrix_UB_12 -0.0085179000
_diffrn_orient_matrix_UB_13 -0.0041166000
_diffrn_orient_matrix_UB_21 -0.0054769000
_diffrn_orient_matrix_UB_22 -0.0672421000
_diffrn_orient_matrix_UB_23 -0.0028335000
_diffrn_orient_matrix_UB_31 -0.0112903000
_diffrn_orient_matrix_UB_32 0.0074600000
_diffrn_orient_matrix_UB_33 -0.0304323000
_diffrn_radiation_collimation 0.3
_diffrn_radiation_monochromator mirror
_diffrn_radiation_probe x-ray
_diffrn_radiation_type 'Mo K\a'
_diffrn_radiation_wavelength 0.71073
_diffrn_reflns_av_R_equivalents 0.0384
_diffrn_reflns_av_unetI/netI 0.0806
_diffrn_reflns_Laue_measured_fraction_full 1.000
_diffrn_reflns_Laue_measured_fraction_max 0.877
_diffrn_reflns_limit_h_max 27
_diffrn_reflns_limit_h_min -13
_diffrn_reflns_limit_k_max 12
_diffrn_reflns_limit_k_min -13
_diffrn_reflns_limit_l_max 31
_diffrn_reflns_limit_l_min -31
_diffrn_reflns_number 10264
_diffrn_reflns_point_group_measured_fraction_full 1.000
_diffrn_reflns_point_group_measured_fraction_max 0.877
_diffrn_reflns_theta_full 25.242
_diffrn_reflns_theta_max 28.776
_diffrn_reflns_theta_min 2.209
_diffrn_source 'micro-focus sealed X-ray tube'
_diffrn_source_current 24.0
_diffrn_source_power 1.2
_diffrn_source_target Mo
_diffrn_source_type 'SuperNova (Mo) X-ray Source'
_diffrn_source_voltage 50.0
_exptl_absorpt_coefficient_mu 1.168
_exptl_absorpt_correction_T_max 1.00000
_exptl_absorpt_correction_T_min 0.46092
_exptl_absorpt_correction_type multi-scan
_exptl_absorpt_process_details
;
CrysAlisPro 1.171.40.23a (Rigaku Oxford Diffraction, 2018)
Empirical absorption correction using spherical harmonics,
 implemented in SCALE3 ABSPACK scaling algorithm.
;
_exptl_crystal_colour 'metallic light blue'
_exptl_crystal_colour_lustre metallic
_exptl_crystal_colour_modifier light
_exptl_crystal_colour_primary blue
_exptl_crystal_density_diffrn 1.564
_exptl_crystal_description block
_exptl_crystal_F_000 2360
_exptl_crystal_recrystallization_method 'Re-crystallisation from solvent: Acetonitrile'
_exptl_crystal_size_max 0.14
_exptl_crystal_size_mid 0.08
_exptl_crystal_size_min 0.05
_refine_diff_density_max 0.790
_refine_diff_density_min -0.402
_refine_diff_density_rms 0.095
_refine_ls_extinction_method none
_refine_ls_goodness_of_fit_ref 1.035
_refine_ls_hydrogen_treatment constr
_refine_ls_matrix_type full
_refine_ls_number_parameters 310
_refine_ls_number_reflns 5572
_refine_ls_number_restraints 0
_refine_ls_restrained_S_all 1.035
_refine_ls_R_factor_all 0.1148
_refine_ls_R_factor_gt 0.0669
_refine_ls_shift/su_max 0.001
_refine_ls_shift/su_mean 0.000
_refine_ls_structure_factor_coef Fsqd
_refine_ls_weighting_details 'w=1/[\s^2^(Fo^2^)+(0.0697P)^2^+13.2496P] where P=(Fo^2^+2Fc^2^)/3'
_refine_ls_weighting_scheme calc
_refine_ls_wR_factor_gt 0.1510
_refine_ls_wR_factor_ref 0.1864
_reflns_Friedel_coverage 0.000
_reflns_number_gt 3483
_reflns_number_total 5572
_reflns_threshold_expression 'I > 2\s(I)'
_cod_data_source_file d5dt01804h19.cif
_cod_data_source_block nme2cuclo4
_cod_database_code 7719582
_shelx_shelxl_version_number 2018/3
_chemical_oxdiff_formula CHNCuOCl
_chemical_oxdiff_usercomment Mo
_shelx_space_group_comment
;
The symmetry employed for this shelxl refinement is uniquely defined
by the following loop, which should always be used as a source of
symmetry information in preference to the above space-group names.
They are only intended as comments.
;
_shelx_estimated_absorpt_t_max 0.944
_shelx_estimated_absorpt_t_min 0.854
_diffrn_oxdiff_ac4_digest_frames
;
01f72caaa6a02c21ed98d702a236d4aa8e0002758a1
;
_olex2_refinement_description
;
1. Fixed Uiso
 At 1.2 times of:
  All C(H) groups, All C(H,H) groups
 At 1.5 times of:
  All C(H,H,H) groups
2.a Secondary CH2 refined with riding coordinates:
 C18(H18A,H18B), C20(H20A,H20B), C21(H21A,H21B), C25(H25A,H25B)
2.b Aromatic/amide H refined with riding coordinates:
 C14(H14), C15(H15), C16(H16), C17(H17), C27(H27), C28(H28), C29(H29), C30(H30)
2.c Idealised Me refined as rotating group:
 C23(H23A,H23B,H23C), C24(H24A,H24B,H24C), C34(H34A,H34B,H34C)
;
_smtbx_masks_void_probe_radius 1.2
_smtbx_masks_void_truncation_radius 1.2
_olex2_submission_special_instructions 'No special instructions were received'
_oxdiff_exptl_absorpt_empirical_details
;
Empirical correction (ABSPACK) includes:
- Absorption correction using spherical harmonics
- Frame scaling
;
_oxdiff_exptl_absorpt_empirical_full_max 1.470
_oxdiff_exptl_absorpt_empirical_full_min 0.563

loop_
_space_group_symop_operation_xyz
'x, y, z'
'-x, y, -z+1/2'
'x+1/2, y+1/2, z'
'-x+1/2, y+1/2, -z+1/2'
'-x, -y, -z'
'x, -y, z-1/2'
'-x+1/2, -y+1/2, -z'
'x+1/2, -y+1/2, z-1/2'

loop_
_atom_site_label
_atom_site_type_symbol
_atom_site_fract_x
_atom_site_fract_y
_atom_site_fract_z
_atom_site_U_iso_or_equiv
_atom_site_adp_type
_atom_site_occupancy
_atom_site_site_symmetry_order
_atom_site_calc_flag
_atom_site_refinement_flags_posn
_atom_site_refinement_flags_adp
_atom_site_refinement_flags_occupancy
_atom_site_disorder_assembly
_atom_site_disorder_group
Cu1 Cu 0.63388(3) 0.32785(5) 0.64157(2) 0.0374(2) Uani 1 1 d . . . . .
N3 N 0.6536(2) 0.3284(4) 0.56216(17) 0.0394(9) Uani 1 1 d . . . . .
N2 N 0.6811(2) 0.5025(3) 0.64879(17) 0.0371(9) Uani 1 1 d . . . . .
N1 N 0.5378(2) 0.4413(4) 0.63080(19) 0.0460(10) Uani 1 1 d . . . . .
N4 N 0.6592(2) 0.3283(4) 0.72864(17) 0.0387(9) Uani 1 1 d . . . . .
N5 N 0.5934(3) 0.1528(4) 0.6352(2) 0.0531(12) Uani 1 1 d . . . . .
C13 C 0.6931(2) 0.4260(5) 0.5522(2) 0.0393(11) Uani 1 1 d . . . . .
C14 C 0.7079(3) 0.4449(5) 0.4975(2) 0.0499(13) Uani 1 1 d . . . . .
H14 H 0.734559 0.513833 0.490902 0.060 Uiso 1 1 calc R U . . .
C15 C 0.6828(3) 0.3606(6) 0.4532(2) 0.0578(15) Uani 1 1 d . . . . .
H15 H 0.692579 0.371376 0.416570 0.069 Uiso 1 1 calc R U . . .
C16 C 0.6432(3) 0.2608(6) 0.4639(2) 0.0570(15) Uani 1 1 d . . . . .
H16 H 0.626492 0.202097 0.434668 0.068 Uiso 1 1 calc R U . . .
C17 C 0.6282(3) 0.2479(5) 0.5178(2) 0.0519(14) Uani 1 1 d . . . . .
H17 H 0.599770 0.181885 0.524228 0.062 Uiso 1 1 calc R U . . .
C18 C 0.7233(3) 0.5056(5) 0.6041(2) 0.0463(13) Uani 1 1 d . . . . .
H18A H 0.767705 0.473027 0.620841 0.056 Uiso 1 1 calc R U . . .
H18B H 0.728027 0.593755 0.592064 0.056 Uiso 1 1 calc R U . . .
C20 C 0.6265(3) 0.6009(5) 0.6343(3) 0.0549(15) Uani 1 1 d . . . . .
H20A H 0.643260 0.682644 0.651209 0.066 Uiso 1 1 calc R U . . .
H20B H 0.615202 0.611789 0.592498 0.066 Uiso 1 1 calc R U . . .
C21 C 0.5659(3) 0.5677(6) 0.6550(3) 0.0710(19) Uani 1 1 d . . . . .
H21A H 0.532634 0.634533 0.643597 0.085 Uiso 1 1 calc R U . . .
H21B H 0.576145 0.563222 0.697072 0.085 Uiso 1 1 calc R U . . .
C23 C 0.5027(4) 0.4508(9) 0.5709(3) 0.098(3) Uani 1 1 d . . . . .
H23A H 0.532640 0.483510 0.547677 0.148 Uiso 1 1 calc R U . . .
H23B H 0.465225 0.508040 0.568351 0.148 Uiso 1 1 calc R U . . .
H23C H 0.486999 0.367223 0.557070 0.148 Uiso 1 1 calc R U . . .
C24 C 0.4927(3) 0.3955(8) 0.6673(4) 0.101(3) Uani 1 1 d . . . . .
H24A H 0.476948 0.310992 0.654968 0.151 Uiso 1 1 calc R U . . .
H24B H 0.455261 0.453022 0.663957 0.151 Uiso 1 1 calc R U . . .
H24C H 0.516317 0.392369 0.707031 0.151 Uiso 1 1 calc R U . . .
C25 C 0.7214(3) 0.5174(5) 0.7087(2) 0.0441(12) Uani 1 1 d . . . . .
H25A H 0.716787 0.604764 0.721860 0.053 Uiso 1 1 calc R U . . .
H25B H 0.768307 0.502955 0.708259 0.053 Uiso 1 1 calc R U . . .
C26 C 0.6997(3) 0.4247(5) 0.7509(2) 0.0423(12) Uani 1 1 d . . . . .
C27 C 0.7234(3) 0.4352(6) 0.8103(2) 0.0534(14) Uani 1 1 d . . . . .
H27 H 0.752584 0.501393 0.825237 0.064 Uiso 1 1 calc R U . . .
C28 C 0.7032(3) 0.3457(6) 0.8475(2) 0.0612(17) Uani 1 1 d . . . . .
H28 H 0.718593 0.350938 0.887432 0.073 Uiso 1 1 calc R U . . .
C29 C 0.6597(3) 0.2490(6) 0.8235(2) 0.0534(15) Uani 1 1 d . . . . .
H29 H 0.644582 0.189107 0.847273 0.064 Uiso 1 1 calc R U . . .
C30 C 0.6390(3) 0.2421(5) 0.7648(2) 0.0442(12) Uani 1 1 d . . . . .
H30 H 0.610192 0.176150 0.748959 0.053 Uiso 1 1 calc R U . . .
C33 C 0.5625(3) 0.0617(5) 0.6281(2) 0.0463(13) Uani 1 1 d . . . . .
C34 C 0.5240(3) -0.0552(5) 0.6187(3) 0.0636(17) Uani 1 1 d . . . . .
H34A H 0.532087 -0.097307 0.584476 0.095 Uiso 1 1 calc R U . . .
H34B H 0.477168 -0.035247 0.613844 0.095 Uiso 1 1 calc R U . . .
H34C H 0.537086 -0.110961 0.651638 0.095 Uiso 1 1 calc R U . . .
Cl3 Cl 0.62399(8) 0.84857(14) 0.49629(7) 0.0568(4) Uani 1 1 d . . . . .
O2 O 0.6551(3) 0.9140(7) 0.5473(2) 0.119(2) Uani 1 1 d . . . . .
O4 O 0.6336(4) 0.9169(7) 0.4483(3) 0.150(3) Uani 1 1 d . . . . .
O5 O 0.6497(6) 0.7329(8) 0.4920(5) 0.226(5) Uani 1 1 d . . . . .
O6 O 0.5559(3) 0.8373(10) 0.4955(3) 0.186(4) Uani 1 1 d . . . . .
Cl8 Cl 0.86745(9) 0.29541(16) 0.70541(7) 0.0648(4) Uani 1 1 d . . . . .
O7 O 0.8824(2) 0.4056(5) 0.6755(2) 0.0973(17) Uani 1 1 d . . . . .
O9 O 0.7988(3) 0.2586(5) 0.6810(2) 0.0925(16) Uani 1 1 d . . . . .
O10 O 0.9099(4) 0.1950(7) 0.6988(4) 0.154(3) Uani 1 1 d . . . . .
O11 O 0.8698(3) 0.3268(6) 0.7637(2) 0.119(2) Uani 1 1 d . . . . .

loop_
_atom_site_aniso_label
_atom_site_aniso_U_11
_atom_site_aniso_U_22
_atom_site_aniso_U_33
_atom_site_aniso_U_23
_atom_site_aniso_U_13
_atom_site_aniso_U_12
Cu1 0.0485(4) 0.0328(3) 0.0336(3) -0.0010(2) 0.0149(3) -0.0075(3)
N3 0.051(2) 0.037(2) 0.033(2) -0.0022(18) 0.0148(19) -0.007(2)
N2 0.043(2) 0.033(2) 0.038(2) 0.0011(18) 0.0132(19) -0.0041(19)
N1 0.038(2) 0.050(3) 0.051(3) 0.000(2) 0.011(2) -0.004(2)
N4 0.041(2) 0.042(2) 0.035(2) 0.0047(19) 0.0130(18) 0.005(2)
N5 0.077(3) 0.037(2) 0.049(3) -0.003(2) 0.022(3) -0.016(2)
C13 0.043(3) 0.044(3) 0.033(3) 0.002(2) 0.012(2) -0.005(2)
C14 0.056(3) 0.056(3) 0.041(3) 0.006(3) 0.017(3) -0.009(3)
C15 0.071(4) 0.068(4) 0.037(3) 0.001(3) 0.019(3) -0.004(3)
C16 0.078(4) 0.054(3) 0.041(3) -0.014(3) 0.016(3) -0.007(3)
C17 0.075(4) 0.044(3) 0.042(3) -0.007(2) 0.022(3) -0.019(3)
C18 0.050(3) 0.052(3) 0.040(3) 0.003(2) 0.017(2) -0.014(3)
C20 0.053(3) 0.037(3) 0.074(4) -0.002(3) 0.011(3) -0.001(3)
C21 0.060(4) 0.051(3) 0.102(5) -0.013(4) 0.018(4) 0.008(3)
C23 0.072(5) 0.140(8) 0.069(5) -0.004(5) -0.018(4) 0.029(5)
C24 0.068(5) 0.122(6) 0.129(7) 0.030(6) 0.058(5) 0.017(5)
C25 0.051(3) 0.044(3) 0.040(3) -0.007(2) 0.015(2) -0.009(3)
C26 0.041(3) 0.044(3) 0.043(3) -0.007(2) 0.011(2) 0.007(2)
C27 0.060(4) 0.056(3) 0.041(3) -0.005(3) 0.005(3) 0.005(3)
C28 0.075(4) 0.071(4) 0.037(3) 0.000(3) 0.009(3) 0.023(4)
C29 0.062(4) 0.057(3) 0.045(3) 0.018(3) 0.020(3) 0.021(3)
C30 0.047(3) 0.048(3) 0.041(3) 0.007(2) 0.014(2) 0.005(3)
C33 0.064(4) 0.038(3) 0.041(3) 0.000(2) 0.018(3) -0.004(3)
C34 0.078(4) 0.044(3) 0.071(4) 0.001(3) 0.020(3) -0.018(3)
Cl3 0.0656(9) 0.0534(8) 0.0542(9) 0.0054(7) 0.0187(7) -0.0008(7)
O2 0.106(4) 0.174(6) 0.078(4) -0.032(4) 0.025(3) -0.044(4)
O4 0.200(7) 0.164(7) 0.082(4) 0.040(4) 0.023(5) -0.029(6)
O5 0.291(12) 0.118(6) 0.250(11) -0.004(7) 0.015(9) 0.108(7)
O6 0.106(5) 0.308(11) 0.159(7) -0.118(7) 0.063(5) -0.074(6)
Cl8 0.0835(11) 0.0666(9) 0.0496(9) 0.0149(7) 0.0259(8) 0.0170(9)
O7 0.082(3) 0.109(4) 0.105(4) 0.052(3) 0.027(3) -0.011(3)
O9 0.096(4) 0.071(3) 0.114(4) -0.008(3) 0.030(3) -0.014(3)
O10 0.153(6) 0.145(6) 0.167(7) 0.004(5) 0.038(5) 0.091(5)
O11 0.153(6) 0.156(6) 0.049(3) 0.001(3) 0.020(3) 0.001(4)

loop_
_atom_type_symbol
_atom_type_description
_atom_type_scat_dispersion_real
_atom_type_scat_dispersion_imag
_atom_type_scat_source
C C 0.0033 0.0016 'International Tables Vol C Tables 4.2.6.8 and 6.1.1.4'
H H 0.0000 0.0000 'International Tables Vol C Tables 4.2.6.8 and 6.1.1.4'
Cl Cl 0.1484 0.1585 'International Tables Vol C Tables 4.2.6.8 and 6.1.1.4'
Cu Cu 0.3201 1.2651 'International Tables Vol C Tables 4.2.6.8 and 6.1.1.4'
N N 0.0061 0.0033 'International Tables Vol C Tables 4.2.6.8 and 6.1.1.4'
O O 0.0106 0.0060 'International Tables Vol C Tables 4.2.6.8 and 6.1.1.4'

loop_
_geom_angle_atom_site_label_1
_geom_angle_atom_site_label_2
_geom_angle_atom_site_label_3
_geom_angle
_geom_angle_site_symmetry_1
_geom_angle_site_symmetry_3
_geom_angle_publ_flag
N3 Cu1 N2 83.91(15) . . ?
N3 Cu1 N1 103.28(17) . . ?
N3 Cu1 N4 153.98(17) . . ?
N3 Cu1 N5 95.30(17) . . ?
N2 Cu1 N1 85.86(15) . . ?
N4 Cu1 N2 83.93(16) . . ?
N4 Cu1 N1 98.68(16) . . ?
N5 Cu1 N2 176.52(18) . . ?
N5 Cu1 N1 97.63(18) . . ?
N5 Cu1 N4 95.45(18) . . ?
C13 N3 Cu1 114.1(3) . . ?
C13 N3 C17 118.8(4) . . ?
C17 N3 Cu1 127.0(3) . . ?
C18 N2 Cu1 106.9(3) . . ?
C18 N2 C20 109.6(4) . . ?
C18 N2 C25 112.3(4) . . ?
C20 N2 Cu1 105.8(3) . . ?
C25 N2 Cu1 109.3(3) . . ?
C25 N2 C20 112.7(4) . . ?
C21 N1 Cu1 99.2(3) . . ?
C23 N1 Cu1 113.0(4) . . ?
C23 N1 C21 112.6(6) . . ?
C23 N1 C24 110.5(6) . . ?
C24 N1 Cu1 113.5(4) . . ?
C24 N1 C21 107.5(5) . . ?
C26 N4 Cu1 114.3(3) . . ?
C26 N4 C30 119.5(4) . . ?
C30 N4 Cu1 126.2(4) . . ?
C33 N5 Cu1 170.5(5) . . ?
N3 C13 C14 121.1(5) . . ?
N3 C13 C18 115.9(4) . . ?
C14 C13 C18 122.8(4) . . ?
C13 C14 H14 120.3 . . ?
C15 C14 C13 119.3(5) . . ?
C15 C14 H14 120.3 . . ?
C14 C15 H15 120.4 . . ?
C16 C15 C14 119.2(5) . . ?
C16 C15 H15 120.4 . . ?
C15 C16 H16 120.2 . . ?
C15 C16 C17 119.6(5) . . ?
C17 C16 H16 120.2 . . ?
N3 C17 C16 122.0(5) . . ?
N3 C17 H17 119.0 . . ?
C16 C17 H17 119.0 . . ?
N2 C18 C13 111.2(4) . . ?
N2 C18 H18A 109.4 . . ?
N2 C18 H18B 109.4 . . ?
C13 C18 H18A 109.4 . . ?
C13 C18 H18B 109.4 . . ?
H18A C18 H18B 108.0 . . ?
N2 C20 H20A 108.8 . . ?
N2 C20 H20B 108.8 . . ?
H20A C20 H20B 107.7 . . ?
C21 C20 N2 113.7(5) . . ?
C21 C20 H20A 108.8 . . ?
C21 C20 H20B 108.8 . . ?
N1 C21 H21A 109.3 . . ?
N1 C21 H21B 109.3 . . ?
C20 C21 N1 111.5(5) . . ?
C20 C21 H21A 109.3 . . ?
C20 C21 H21B 109.3 . . ?
H21A C21 H21B 108.0 . . ?
N1 C23 H23A 109.5 . . ?
N1 C23 H23B 109.5 . . ?
N1 C23 H23C 109.5 . . ?
H23A C23 H23B 109.5 . . ?
H23A C23 H23C 109.5 . . ?
H23B C23 H23C 109.5 . . ?
N1 C24 H24A 109.5 . . ?
N1 C24 H24B 109.5 . . ?
N1 C24 H24C 109.5 . . ?
H24A C24 H24B 109.5 . . ?
H24A C24 H24C 109.5 . . ?
H24B C24 H24C 109.5 . . ?
N2 C25 H25A 109.2 . . ?
N2 C25 H25B 109.2 . . ?
N2 C25 C26 112.2(4) . . ?
H25A C25 H25B 107.9 . . ?
C26 C25 H25A 109.2 . . ?
C26 C25 H25B 109.2 . . ?
N4 C26 C25 117.4(4) . . ?
N4 C26 C27 121.0(5) . . ?
C27 C26 C25 121.5(5) . . ?
C26 C27 H27 120.3 . . ?
C26 C27 C28 119.5(6) . . ?
C28 C27 H27 120.3 . . ?
C27 C28 H28 120.8 . . ?
C29 C28 C27 118.4(5) . . ?
C29 C28 H28 120.8 . . ?
C28 C29 H29 120.3 . . ?
C30 C29 C28 119.5(5) . . ?
C30 C29 H29 120.3 . . ?
N4 C30 C29 122.1(5) . . ?
N4 C30 H30 119.0 . . ?
C29 C30 H30 119.0 . . ?
N5 C33 C34 179.1(6) . . ?
C33 C34 H34A 109.5 . . ?
C33 C34 H34B 109.5 . . ?
C33 C34 H34C 109.5 . . ?
H34A C34 H34B 109.5 . . ?
H34A C34 H34C 109.5 . . ?
H34B C34 H34C 109.5 . . ?
O4 Cl3 O2 109.4(4) . . ?
O4 Cl3 O6 109.8(5) . . ?
O5 Cl3 O2 112.7(6) . . ?
O5 Cl3 O4 106.3(6) . . ?
O5 Cl3 O6 109.4(7) . . ?
O6 Cl3 O2 109.1(4) . . ?
O7 Cl8 O9 107.8(3) . . ?
O10 Cl8 O7 110.7(4) . . ?
O10 Cl8 O9 109.3(4) . . ?
O10 Cl8 O11 112.8(4) . . ?
O11 Cl8 O7 109.4(4) . . ?
O11 Cl8 O9 106.6(4) . . ?

loop_
_geom_bond_atom_site_label_1
_geom_bond_atom_site_label_2
_geom_bond_distance
_geom_bond_site_symmetry_2
_geom_bond_publ_flag
Cu1 N3 1.988(4) . ?
Cu1 N2 2.046(4) . ?
Cu1 N1 2.255(4) . ?
Cu1 N4 2.007(4) . ?
Cu1 N5 1.992(4) . ?
N3 C13 1.343(6) . ?
N3 C17 1.354(6) . ?
N2 C18 1.486(6) . ?
N2 C20 1.497(7) . ?
N2 C25 1.487(6) . ?
N1 C21 1.499(7) . ?
N1 C23 1.446(7) . ?
N1 C24 1.457(7) . ?
N4 C26 1.336(6) . ?
N4 C30 1.355(6) . ?
N5 C33 1.131(6) . ?
C13 C14 1.395(6) . ?
C13 C18 1.500(7) . ?
C14 H14 0.9300 . ?
C14 C15 1.377(7) . ?
C15 H15 0.9300 . ?
C15 C16 1.368(8) . ?
C16 H16 0.9300 . ?
C16 C17 1.370(7) . ?
C17 H17 0.9300 . ?
C18 H18A 0.9700 . ?
C18 H18B 0.9700 . ?
C20 H20A 0.9700 . ?
C20 H20B 0.9700 . ?
C20 C21 1.456(8) . ?
C21 H21A 0.9700 . ?
C21 H21B 0.9700 . ?
C23 H23A 0.9600 . ?
C23 H23B 0.9600 . ?
C23 H23C 0.9600 . ?
C24 H24A 0.9600 . ?
C24 H24B 0.9600 . ?
C24 H24C 0.9600 . ?
C25 H25A 0.9700 . ?
C25 H25B 0.9700 . ?
C25 C26 1.511(7) . ?
C26 C27 1.386(7) . ?
C27 H27 0.9300 . ?
C27 C28 1.395(8) . ?
C28 H28 0.9300 . ?
C28 C29 1.383(8) . ?
C29 H29 0.9300 . ?
C29 C30 1.360(7) . ?
C30 H30 0.9300 . ?
C33 C34 1.438(7) . ?
C34 H34A 0.9600 . ?
C34 H34B 0.9600 . ?
C34 H34C 0.9600 . ?
Cl3 O2 1.411(5) . ?
Cl3 O4 1.380(6) . ?
Cl3 O5 1.324(7) . ?
Cl3 O6 1.388(6) . ?
Cl8 O7 1.410(5) . ?
Cl8 O9 1.451(5) . ?
Cl8 O10 1.384(6) . ?
Cl8 O11 1.401(5) . ?

loop_
_geom_torsion_atom_site_label_1
_geom_torsion_atom_site_label_2
_geom_torsion_atom_site_label_3
_geom_torsion_atom_site_label_4
_geom_torsion
_geom_torsion_site_symmetry_1
_geom_torsion_site_symmetry_2
_geom_torsion_site_symmetry_3
_geom_torsion_site_symmetry_4
_geom_torsion_publ_flag
Cu1 N3 C13 C14 -175.7(4) . . . . ?
Cu1 N3 C13 C18 8.5(6) . . . . ?
Cu1 N3 C17 C16 177.0(4) . . . . ?
Cu1 N2 C18 C13 30.2(5) . . . . ?
Cu1 N2 C20 C21 36.5(6) . . . . ?
Cu1 N2 C25 C26 -18.1(5) . . . . ?
Cu1 N1 C21 C20 43.0(6) . . . . ?
Cu1 N4 C26 C25 -0.8(5) . . . . ?
Cu1 N4 C26 C27 -177.7(4) . . . . ?
Cu1 N4 C30 C29 179.0(4) . . . . ?
N3 C13 C14 C15 -1.3(8) . . . . ?
N3 C13 C18 N2 -26.7(6) . . . . ?
N2 C20 C21 N1 -58.0(7) . . . . ?
N2 C25 C26 N4 13.1(6) . . . . ?
N2 C25 C26 C27 -170.0(4) . . . . ?
N4 C26 C27 C28 -1.8(8) . . . . ?
C13 N3 C17 C16 2.0(8) . . . . ?
C13 C14 C15 C16 0.7(9) . . . . ?
C14 C13 C18 N2 157.5(5) . . . . ?
C14 C15 C16 C17 1.2(9) . . . . ?
C15 C16 C17 N3 -2.6(9) . . . . ?
C17 N3 C13 C14 0.0(8) . . . . ?
C17 N3 C13 C18 -175.8(5) . . . . ?
C18 N2 C20 C21 151.3(5) . . . . ?
C18 N2 C25 C26 -136.5(4) . . . . ?
C18 C13 C14 C15 174.2(5) . . . . ?
C20 N2 C18 C13 -84.0(5) . . . . ?
C20 N2 C25 C26 99.2(5) . . . . ?
C23 N1 C21 C20 -76.7(7) . . . . ?
C24 N1 C21 C20 161.3(6) . . . . ?
C25 N2 C18 C13 150.0(4) . . . . ?
C25 N2 C20 C21 -82.9(6) . . . . ?
C25 C26 C27 C28 -178.6(5) . . . . ?
C26 N4 C30 C29 -1.2(7) . . . . ?
C26 C27 C28 C29 -0.2(8) . . . . ?
C27 C28 C29 C30 1.4(8) . . . . ?
C28 C29 C30 N4 -0.8(8) . . . . ?
C30 N4 C26 C25 179.4(4) . . . . ?
C30 N4 C26 C27 2.4(7) . . . . ?

loop_
_smtbx_masks_void_nr
_smtbx_masks_void_average_x
_smtbx_masks_void_average_y
_smtbx_masks_void_average_z
_smtbx_masks_void_volume
_smtbx_masks_void_count_electrons
_smtbx_masks_void_content
1 0.000 0.436 0.250 27.6 8.6 '0.25 dmf'
2 0.000 0.564 0.750 27.6 8.6 '0.25 dmf'
3 0.500 0.064 0.750 27.6 8.6 '0.25 dmf'
4 0.500 0.936 0.250 27.6 8.6 '0.25 dmf'
